data_4101316
loop_
_publ_author_name
'Fujita, Ken-ichi'
'Yamashita, Makoto'
'Puschmann, Florian'
'Alvarez-Falcon, Miguel Martinez'
'Incarvito, Christopher D'
'Hartwig, John F'

_publ_section_title
;
 Organometallic chemistry of amidate complexes. accelerating effect of
 bidentate ligands on the reductive elimination of N-aryl amidates from
 palladium(II).
;
_journal_issue 28
_journal_name_full 'Journal of the American Chemical Society'
_journal_page_first 9044
_journal_page_last 9045
_journal_paper_doi 10.1021/ja062333n
_journal_volume 128
_journal_year 2006
_chemical_formula_sum 'C57 H55 N O4 P2 Pd S'
_chemical_formula_weight 1018.42
_chemical_name_systematic
; 
 ? 
;
_space_group_IT_number 14
_symmetry_cell_setting monoclinic
_symmetry_space_group_name_Hall '-P 2ybc'
_symmetry_space_group_name_H-M 'P 1 21/c 1'
_atom_sites_solution_hydrogens geom
_atom_sites_solution_primary direct
_atom_sites_solution_secondary difmap
_audit_creation_method SHELXL-97
_cell_angle_alpha 90.00
_cell_angle_beta 95.64(3)
_cell_angle_gamma 90.00
_cell_formula_units_Z 4
_cell_length_a 16.949(3)
_cell_length_b 10.207(2)
_cell_length_c 27.236(5)
_cell_measurement_temperature 173(2)
_cell_volume 4688.8(16)
_computing_cell_refinement Denzo
_computing_data_collection 'Nonius Collect'
_computing_data_reduction Denzo
_computing_molecular_graphics 'Bruker SHELXTL'
_computing_publication_material 'Bruker SHELXTL'
_computing_structure_refinement 'SHELXL-97 (Sheldrick, 1997)'
_computing_structure_solution 'SHELXS-97 (Sheldrick, 1990)'
_diffrn_ambient_temperature 173(2)
_diffrn_measured_fraction_theta_full 0.996
_diffrn_measured_fraction_theta_max 0.996
_diffrn_measurement_device_type 'Nonius KappaCCD'
_diffrn_measurement_method '\w scans'
_diffrn_radiation_monochromator graphite
_diffrn_radiation_source 'fine-focus sealed tube'
_diffrn_radiation_type MoK\a
_diffrn_radiation_wavelength 0.71073
_diffrn_reflns_av_R_equivalents 0.0693
_diffrn_reflns_av_sigmaI/netI 0.1074
_diffrn_reflns_limit_h_max 22
_diffrn_reflns_limit_h_min -22
_diffrn_reflns_limit_k_max 12
_diffrn_reflns_limit_k_min -13
_diffrn_reflns_limit_l_max 36
_diffrn_reflns_limit_l_min -36
_diffrn_reflns_number 20705
_diffrn_reflns_theta_full 28.26
_diffrn_reflns_theta_max 28.26
_diffrn_reflns_theta_min 2.13
_exptl_absorpt_coefficient_mu 0.559
_exptl_absorpt_correction_T_max 0.9462
_exptl_absorpt_correction_T_min 0.9462
_exptl_absorpt_correction_type none
_exptl_crystal_colour yellow
_exptl_crystal_density_diffrn 1.443
_exptl_crystal_density_method 'not measured'
_exptl_crystal_description block
_exptl_crystal_F_000 2112
_exptl_crystal_size_max 0.10
_exptl_crystal_size_mid 0.10
_exptl_crystal_size_min 0.10
_refine_diff_density_max 0.667
_refine_diff_density_min -1.206
_refine_diff_density_rms 0.105
_refine_ls_extinction_method none
_refine_ls_goodness_of_fit_ref 1.000
_refine_ls_hydrogen_treatment constr
_refine_ls_matrix_type full
_refine_ls_number_parameters 605
_refine_ls_number_reflns 11581
_refine_ls_number_restraints 0
_refine_ls_restrained_S_all 1.000
_refine_ls_R_factor_all 0.1010
_refine_ls_R_factor_gt 0.0489
_refine_ls_shift/su_max 0.010
_refine_ls_shift/su_mean 0.001
_refine_ls_structure_factor_coef Fsqd
_refine_ls_weighting_details 'calc w=1/[\s^2^(Fo^2^)+(0.0450P)^2^+0.0000P] where P=(Fo^2^+2Fc^2^)/3'
_refine_ls_weighting_scheme calc
_refine_ls_wR_factor_gt 0.0931
_refine_ls_wR_factor_ref 0.1053
_reflns_number_gt 7454
_reflns_number_total 11581
_reflns_threshold_expression >2sigma(I)
_cod_data_source_file ja062333nsi20060404_093538.cif
_cod_data_source_block compound3
_cod_depositor_comments
;
The following automatic conversions were performed:
'_symmetry_cell_setting' value 'Monoclinic' changed to 'monoclinic'
according to '/home/saulius/struct/CIF-dictionaries/cif_core.dic'
dictionary named 'cif_core.dic' version 2.4.1 from 2010-06-29.

Automatic conversion script
Id: cif_fix_enum 1527 2010-12-29 10:47:43Z saulius 
;
_cod_original_sg_symbol_H-M P2(1)/c
_cod_database_code 4101316

loop_
_symmetry_equiv_pos_as_xyz
'x, y, z'
'-x, y+1/2, -z+1/2'
'-x, -y, -z'
'x, -y-1/2, z-1/2'

loop_
_atom_site_label
_atom_site_type_symbol
_atom_site_fract_x
_atom_site_fract_y
_atom_site_fract_z
_atom_site_U_iso_or_equiv
_atom_site_adp_type
_atom_site_occupancy
_atom_site_symmetry_multiplicity
_atom_site_calc_flag
_atom_site_refinement_flags
_atom_site_disorder_assembly
_atom_site_disorder_group
Pd1 Pd 0.745562(13) 0.27114(2) 0.855105(9) 0.01459(7) Uani 1 1 d . . .
S1 S 0.70834(5) 0.31657(8) 0.74380(3) 0.02038(19) Uani 1 1 d . . .
P1 P 0.62486(4) 0.34937(8) 0.87778(3) 0.01387(18) Uani 1 1 d . . .
P2 P 0.83693(4) 0.10261(8) 0.86698(3) 0.01462(18) Uani 1 1 d . . .
O1 O 0.69992(11) 0.11406(19) 0.93163(7) 0.0159(5) Uani 1 1 d . . .
O2 O 0.65400(13) 0.3064(2) 0.69961(8) 0.0286(6) Uani 1 1 d . . .
O3 O 0.71760(13) 0.4436(2) 0.76748(8) 0.0256(6) Uani 1 1 d . . .
N1 N 0.69084(14) 0.2145(2) 0.78418(9) 0.0192(6) Uani 1 1 d . . .
C1 C 0.54077(17) 0.2799(3) 0.83919(12) 0.0159(7) Uani 1 1 d . . .
C2 C 0.51867(18) 0.3300(3) 0.79219(11) 0.0173(7) Uani 1 1 d . . .
H2A H 0.5452 0.4045 0.7808 0.021 Uiso 1 1 calc R . .
C3 C 0.45858(18) 0.2719(3) 0.76229(12) 0.0228(7) Uani 1 1 d . . .
H3A H 0.4417 0.3096 0.7311 0.027 Uiso 1 1 calc R . .
C4 C 0.42235(18) 0.1587(3) 0.77717(12) 0.0234(8) Uani 1 1 d . . .
H4A H 0.3819 0.1177 0.7559 0.028 Uiso 1 1 calc R . .
C5 C 0.44549(18) 0.1059(3) 0.82311(13) 0.0242(8) Uani 1 1 d . . .
H5A H 0.4215 0.0277 0.8333 0.029 Uiso 1 1 calc R . .
C6 C 0.50340(17) 0.1670(3) 0.85401(12) 0.0192(7) Uani 1 1 d . . .
H6A H 0.5181 0.1317 0.8859 0.023 Uiso 1 1 calc R . .
C7 C 0.60471(17) 0.5241(3) 0.88462(11) 0.0160(7) Uani 1 1 d . . .
C8 C 0.54176(18) 0.5919(3) 0.85901(12) 0.0192(7) Uani 1 1 d . . .
H8A H 0.5042 0.5456 0.8373 0.023 Uiso 1 1 calc R . .
C9 C 0.5337(2) 0.7261(3) 0.86502(12) 0.0250(8) Uani 1 1 d . . .
H9A H 0.4904 0.7712 0.8478 0.030 Uiso 1 1 calc R . .
C10 C 0.5884(2) 0.7942(3) 0.89595(13) 0.0269(9) Uani 1 1 d . . .
H10A H 0.5841 0.8866 0.8990 0.032 Uiso 1 1 calc R . .
C11 C 0.6497(2) 0.7278(3) 0.92264(13) 0.0265(8) Uani 1 1 d . . .
H11A H 0.6863 0.7744 0.9448 0.032 Uiso 1 1 calc R . .
C12 C 0.65776(18) 0.5947(3) 0.91717(12) 0.0205(7) Uani 1 1 d . . .
H12A H 0.6999 0.5501 0.9357 0.025 Uiso 1 1 calc R . .
C13 C 0.60818(17) 0.2864(3) 0.93879(11) 0.0157(7) Uani 1 1 d . . .
C14 C 0.55015(17) 0.3435(3) 0.96496(12) 0.0203(7) Uani 1 1 d . . .
H14A H 0.5203 0.4153 0.9509 0.024 Uiso 1 1 calc R . .
C15 C 0.53542(18) 0.2977(3) 1.01074(12) 0.0215(8) Uani 1 1 d . . .
H15A H 0.4938 0.3346 1.0272 0.026 Uiso 1 1 calc R . .
C16 C 0.58137(18) 0.1979(3) 1.03251(12) 0.0221(8) Uani 1 1 d . . .
H16A H 0.5725 0.1693 1.0647 0.027 Uiso 1 1 calc R . .
C17 C 0.64073(17) 0.1379(3) 1.00825(11) 0.0170(7) Uani 1 1 d . . .
C18 C 0.65029(16) 0.1803(3) 0.96079(11) 0.0144(7) Uani 1 1 d . . .
C19 C 0.69254(19) 0.0301(3) 1.03342(12) 0.0214(7) Uani 1 1 d . . .
C20 C 0.6406(2) -0.0934(3) 1.03897(15) 0.0386(10) Uani 1 1 d . . .
H20A H 0.6192 -0.1241 1.0063 0.058 Uiso 1 1 calc R . .
H20B H 0.5968 -0.0714 1.0585 0.058 Uiso 1 1 calc R . .
H20C H 0.6731 -0.1627 1.0557 0.058 Uiso 1 1 calc R . .
C21 C 0.7263(2) 0.0769(4) 1.08483(13) 0.0402(10) Uani 1 1 d . . .
H21A H 0.7597 0.1542 1.0815 0.060 Uiso 1 1 calc R . .
H21B H 0.7581 0.0069 1.1015 0.060 Uiso 1 1 calc R . .
H21C H 0.6826 0.0996 1.1043 0.060 Uiso 1 1 calc R . .
C22 C 0.76395(17) 0.0449(3) 0.95527(11) 0.0156(7) Uani 1 1 d . . .
C23 C 0.76078(19) -0.0011(3) 1.00291(12) 0.0191(7) Uani 1 1 d . . .
C24 C 0.8258(2) -0.0740(3) 1.02276(12) 0.0242(8) Uani 1 1 d . . .
H24A H 0.8250 -0.1105 1.0548 0.029 Uiso 1 1 calc R . .
C25 C 0.8914(2) -0.0949(3) 0.99721(12) 0.0255(8) Uani 1 1 d . . .
H25A H 0.9348 -0.1452 1.0117 0.031 Uiso 1 1 calc R . .
C26 C 0.89353(19) -0.0426(3) 0.95073(12) 0.0221(8) Uani 1 1 d . . .
H26A H 0.9393 -0.0557 0.9338 0.027 Uiso 1 1 calc R . .
C27 C 0.83024(17) 0.0291(3) 0.92807(11) 0.0160(7) Uani 1 1 d . . .
C28 C 0.81498(16) -0.0344(3) 0.82531(11) 0.0146(7) Uani 1 1 d . . .
C29 C 0.77237(17) -0.1434(3) 0.83889(12) 0.0175(7) Uani 1 1 d . . .
H29A H 0.7572 -0.1495 0.8715 0.021 Uiso 1 1 calc R . .
C30 C 0.75208(18) -0.2426(3) 0.80549(12) 0.0209(7) Uani 1 1 d . . .
H30A H 0.7225 -0.3157 0.8152 0.025 Uiso 1 1 calc R . .
C31 C 0.77433(18) -0.2363(3) 0.75815(12) 0.0209(7) Uani 1 1 d . . .
H31A H 0.7606 -0.3050 0.7353 0.025 Uiso 1 1 calc R . .
C32 C 0.81709(18) -0.1283(3) 0.74416(12) 0.0204(7) Uani 1 1 d . . .
H32A H 0.8328 -0.1233 0.7117 0.025 Uiso 1 1 calc R . .
C33 C 0.83660(17) -0.0287(3) 0.77723(11) 0.0161(7) Uani 1 1 d . . .
H33A H 0.8652 0.0450 0.7672 0.019 Uiso 1 1 calc R . .
C34 C 0.94357(17) 0.1267(3) 0.86440(11) 0.0161(7) Uani 1 1 d . . .
C35 C 0.97724(18) 0.2482(3) 0.87731(12) 0.0201(7) Uani 1 1 d . . .
H35A H 0.9455 0.3159 0.8891 0.024 Uiso 1 1 calc R . .
C36 C 1.05702(19) 0.2701(3) 0.87296(13) 0.0242(8) Uani 1 1 d . . .
H36A H 1.0797 0.3526 0.8824 0.029 Uiso 1 1 calc R . .
C37 C 1.10372(18) 0.1743(3) 0.85525(12) 0.0223(8) Uani 1 1 d . . .
H37A H 1.1579 0.1914 0.8515 0.027 Uiso 1 1 calc R . .
C38 C 1.07149(18) 0.0532(3) 0.84297(12) 0.0236(8) Uani 1 1 d . . .
H38A H 1.1037 -0.0141 0.8314 0.028 Uiso 1 1 calc R . .
C39 C 0.99183(17) 0.0299(3) 0.84750(12) 0.0210(7) Uani 1 1 d . . .
H39A H 0.9700 -0.0536 0.8389 0.025 Uiso 1 1 calc R . .
C40 C 0.80547(17) 0.3743(3) 0.91017(13) 0.0202(8) Uani 1 1 d . . .
C41 C 0.83149(18) 0.4936(3) 0.89152(13) 0.0222(8) Uani 1 1 d . . .
H41A H 0.8173 0.5150 0.8579 0.027 Uiso 1 1 calc R . .
C42 C 0.8773(2) 0.5803(3) 0.92111(14) 0.0279(8) Uani 1 1 d . . .
H42A H 0.8926 0.6618 0.9081 0.033 Uiso 1 1 calc R . .
C43 C 0.9008(2) 0.5480(3) 0.96983(14) 0.0323(9) Uani 1 1 d . . .
H43A H 0.9340 0.6055 0.9901 0.039 Uiso 1 1 calc R . .
C44 C 0.8753(2) 0.4308(3) 0.98862(13) 0.0280(8) Uani 1 1 d . . .
H44A H 0.8908 0.4054 1.0217 0.034 Uiso 1 1 calc R . .
C45 C 0.82560(17) 0.3508(3) 0.95689(12) 0.0157(7) Uani 1 1 d . . .
H45A H 0.8051 0.2737 0.9705 0.019 Uiso 1 1 calc R . .
C46 C 0.64944(18) 0.0930(3) 0.76774(13) 0.0230(8) Uani 1 1 d . . .
H46A H 0.6314 0.0996 0.7325 0.035 Uiso 1 1 calc R . .
H46B H 0.6036 0.0801 0.7865 0.035 Uiso 1 1 calc R . .
H46C H 0.6857 0.0185 0.7733 0.035 Uiso 1 1 calc R . .
C47 C 0.80320(18) 0.2798(3) 0.72506(12) 0.0204(7) Uani 1 1 d . . .
C48 C 0.8111(2) 0.2037(3) 0.68368(13) 0.0245(8) Uani 1 1 d . . .
H48A H 0.7653 0.1800 0.6626 0.029 Uiso 1 1 calc R . .
C49 C 0.88530(19) 0.1619(3) 0.67281(13) 0.0264(8) Uani 1 1 d . . .
H49A H 0.8897 0.1105 0.6441 0.032 Uiso 1 1 calc R . .
C50 C 0.95329(19) 0.1938(3) 0.70308(13) 0.0242(8) Uani 1 1 d . . .
C51 C 0.94550(19) 0.2738(3) 0.74353(13) 0.0241(8) Uani 1 1 d . . .
H51A H 0.9916 0.2996 0.7639 0.029 Uiso 1 1 calc R . .
C52 C 0.87171(18) 0.3170(3) 0.75484(12) 0.0210(7) Uani 1 1 d . . .
H52A H 0.8677 0.3716 0.7827 0.025 Uiso 1 1 calc R . .
C53 C 1.03273(19) 0.1413(3) 0.69304(14) 0.0333(9) Uani 1 1 d . . .
H53A H 1.0733 0.1732 0.7184 0.050 Uiso 1 1 calc R . .
H53B H 1.0453 0.1711 0.6605 0.050 Uiso 1 1 calc R . .
H53C H 1.0315 0.0453 0.6937 0.050 Uiso 1 1 calc R . .
O4 O 1.25733(16) 0.3495(3) 0.88841(11) 0.0545(9) Uani 1 1 d . B .
C54 C 1.2450(3) 0.4149(4) 0.93264(18) 0.0575(13) Uani 1 1 d . . .
H54A H 1.2312 0.3515 0.9580 0.069 Uiso 1 1 calc R A 1
H54B H 1.2013 0.4792 0.9269 0.069 Uiso 1 1 calc R A 1
C55 C 1.3183(4) 0.4802(8) 0.9485(3) 0.0270(18) Uani 0.50 1 d P B 1
H55A H 1.3544 0.4213 0.9689 0.032 Uiso 0.50 1 calc PR B 1
H55B H 1.3086 0.5597 0.9679 0.032 Uiso 0.50 1 calc PR B 1
C55' C 1.2841(5) 0.5364(8) 0.9349(3) 0.0329(19) Uani 0.50 1 d P B 2
H55C H 1.3052 0.5576 0.9692 0.039 Uiso 0.50 1 calc PR B 2
H55D H 1.2481 0.6075 0.9220 0.039 Uiso 0.50 1 calc PR B 2
C56 C 1.3528(2) 0.5158(4) 0.90130(14) 0.0376(10) Uani 1 1 d . . .
H56A H 1.3311 0.5997 0.8876 0.045 Uiso 1 1 calc R B 1
H56B H 1.4114 0.5211 0.9061 0.045 Uiso 1 1 calc R B 1
C57 C 1.3254(2) 0.4020(4) 0.86924(15) 0.0413(10) Uani 1 1 d . B .
H57A H 1.3122 0.4314 0.8348 0.050 Uiso 1 1 calc R . .
H57B H 1.3677 0.3349 0.8697 0.050 Uiso 1 1 calc R . .

loop_
_atom_site_aniso_label
_atom_site_aniso_U_11
_atom_site_aniso_U_22
_atom_site_aniso_U_33
_atom_site_aniso_U_23
_atom_site_aniso_U_13
_atom_site_aniso_U_12
Pd1 0.01386(12) 0.01444(12) 0.01574(14) 0.00101(11) 0.00277(9) 0.00004(10)
S1 0.0208(4) 0.0221(4) 0.0186(5) 0.0021(4) 0.0036(3) 0.0035(3)
P1 0.0130(4) 0.0154(4) 0.0134(4) 0.0003(3) 0.0023(3) -0.0001(3)
P2 0.0148(4) 0.0147(4) 0.0146(5) -0.0006(3) 0.0027(3) -0.0003(3)
O1 0.0190(11) 0.0183(11) 0.0108(11) 0.0035(9) 0.0039(9) 0.0017(9)
O2 0.0233(12) 0.0449(16) 0.0169(13) 0.0034(11) -0.0018(10) 0.0054(11)
O3 0.0311(13) 0.0181(12) 0.0284(15) 0.0026(10) 0.0067(11) 0.0032(10)
N1 0.0185(14) 0.0242(15) 0.0148(15) 0.0032(12) 0.0011(11) 0.0021(12)
C1 0.0130(15) 0.0159(16) 0.0188(18) -0.0035(14) 0.0017(13) 0.0019(13)
C2 0.0214(17) 0.0180(17) 0.0131(18) -0.0028(14) 0.0050(14) 0.0015(14)
C3 0.0226(17) 0.0283(18) 0.0171(18) -0.0056(16) -0.0005(14) 0.0070(15)
C4 0.0140(16) 0.032(2) 0.024(2) -0.0111(16) -0.0016(14) -0.0003(14)
C5 0.0185(17) 0.0205(18) 0.034(2) -0.0063(16) 0.0038(15) -0.0062(14)
C6 0.0213(17) 0.0193(17) 0.0175(19) -0.0008(14) 0.0045(14) -0.0004(14)
C7 0.0187(16) 0.0153(16) 0.0156(18) -0.0009(13) 0.0097(14) -0.0008(13)
C8 0.0204(17) 0.0217(18) 0.0164(18) 0.0018(14) 0.0059(14) 0.0035(14)
C9 0.0324(19) 0.0254(18) 0.0191(19) 0.0070(16) 0.0126(15) 0.0100(16)
C10 0.039(2) 0.0154(18) 0.030(2) -0.0001(15) 0.0227(18) -0.0021(15)
C11 0.0278(19) 0.0245(18) 0.031(2) -0.0090(17) 0.0192(16) -0.0071(16)
C12 0.0200(17) 0.0232(18) 0.0192(19) -0.0026(15) 0.0074(14) -0.0004(14)
C13 0.0139(15) 0.0168(16) 0.0163(17) -0.0023(14) 0.0003(13) -0.0034(13)
C14 0.0173(16) 0.0200(17) 0.024(2) -0.0011(15) 0.0028(14) -0.0011(14)
C15 0.0208(17) 0.027(2) 0.0175(19) -0.0037(15) 0.0084(14) -0.0028(14)
C16 0.0261(18) 0.027(2) 0.0141(18) -0.0003(14) 0.0069(14) -0.0088(15)
C17 0.0175(16) 0.0201(17) 0.0135(17) -0.0016(14) 0.0018(13) -0.0052(13)
C18 0.0128(15) 0.0180(16) 0.0127(17) -0.0011(13) 0.0029(13) -0.0047(13)
C19 0.0326(19) 0.0202(18) 0.0119(18) 0.0039(14) 0.0050(15) -0.0004(15)
C20 0.050(2) 0.029(2) 0.041(3) 0.0095(19) 0.026(2) -0.0030(18)
C21 0.048(2) 0.055(3) 0.017(2) -0.0020(19) -0.0016(18) 0.022(2)
C22 0.0177(16) 0.0118(15) 0.0165(18) -0.0007(13) -0.0023(13) -0.0019(13)
C23 0.0307(18) 0.0114(16) 0.0151(18) 0.0002(13) 0.0019(14) -0.0041(14)
C24 0.038(2) 0.0208(18) 0.0142(19) 0.0066(14) 0.0025(16) 0.0012(15)
C25 0.031(2) 0.0247(19) 0.019(2) 0.0051(15) -0.0053(15) 0.0063(15)
C26 0.0235(18) 0.0213(18) 0.022(2) 0.0007(15) 0.0024(15) 0.0001(14)
C27 0.0172(16) 0.0133(16) 0.0168(18) 0.0000(13) -0.0013(13) -0.0002(13)
C28 0.0104(15) 0.0159(16) 0.0170(18) 0.0019(13) -0.0009(13) 0.0025(12)
C29 0.0156(16) 0.0204(17) 0.0166(18) 0.0013(14) 0.0027(13) -0.0012(13)
C30 0.0207(16) 0.0177(18) 0.0239(19) 0.0011(14) -0.0002(14) -0.0033(13)
C31 0.0191(16) 0.0195(17) 0.0242(19) -0.0073(15) 0.0019(14) -0.0005(13)
C32 0.0229(17) 0.0251(18) 0.0139(18) -0.0049(14) 0.0049(14) 0.0000(14)
C33 0.0176(16) 0.0157(16) 0.0156(18) 0.0025(14) 0.0042(13) -0.0019(13)
C34 0.0148(15) 0.0192(17) 0.0146(17) 0.0015(14) 0.0023(13) 0.0021(13)
C35 0.0169(16) 0.0180(18) 0.026(2) -0.0003(14) 0.0029(14) -0.0002(13)
C36 0.0208(17) 0.0228(17) 0.028(2) 0.0037(16) -0.0033(15) -0.0051(15)
C37 0.0127(16) 0.036(2) 0.0179(19) 0.0093(16) 0.0005(14) 0.0013(15)
C38 0.0158(16) 0.032(2) 0.023(2) -0.0018(16) 0.0020(14) 0.0091(15)
C39 0.0177(16) 0.0230(18) 0.0211(19) -0.0018(15) -0.0031(14) -0.0026(14)
C40 0.0101(15) 0.0149(17) 0.036(2) -0.0074(15) 0.0044(14) 0.0010(12)
C41 0.0233(17) 0.0231(18) 0.021(2) -0.0008(15) 0.0058(15) 0.0003(14)
C42 0.032(2) 0.0215(19) 0.031(2) -0.0020(17) 0.0077(17) -0.0056(15)
C43 0.036(2) 0.026(2) 0.034(2) -0.0096(18) 0.0000(18) -0.0096(17)
C44 0.032(2) 0.031(2) 0.021(2) -0.0023(16) -0.0010(16) 0.0008(16)
C45 0.0149(15) 0.0141(16) 0.0201(19) -0.0128(14) 0.0111(14) -0.0065(12)
C46 0.0205(17) 0.0208(18) 0.028(2) -0.0047(15) 0.0027(15) -0.0001(14)
C47 0.0233(17) 0.0172(16) 0.0213(19) 0.0042(15) 0.0042(14) 0.0011(14)
C48 0.0255(18) 0.024(2) 0.024(2) -0.0012(15) 0.0036(15) -0.0045(15)
C49 0.0285(19) 0.030(2) 0.021(2) -0.0073(16) 0.0050(16) 0.0012(16)
C50 0.0282(19) 0.0204(18) 0.026(2) 0.0069(15) 0.0099(16) -0.0003(14)
C51 0.0230(17) 0.0202(17) 0.029(2) 0.0028(16) 0.0013(15) -0.0042(15)
C52 0.0228(17) 0.0212(17) 0.0196(19) 0.0018(14) 0.0048(14) -0.0010(14)
C53 0.0247(19) 0.032(2) 0.044(3) 0.0045(18) 0.0089(18) 0.0006(16)
O4 0.0550(19) 0.0511(19) 0.060(2) -0.0302(16) 0.0182(16) -0.0258(15)
C54 0.062(3) 0.040(3) 0.075(4) -0.024(3) 0.030(3) -0.016(2)
C55 0.023(4) 0.033(5) 0.023(5) -0.004(4) -0.006(3) 0.004(3)
C55' 0.039(5) 0.034(5) 0.027(5) -0.004(4) 0.007(4) -0.010(4)
C56 0.0235(19) 0.047(2) 0.042(3) -0.010(2) 0.0029(18) -0.0031(18)
C57 0.049(3) 0.042(2) 0.034(2) -0.009(2) 0.010(2) -0.010(2)

loop_
_atom_type_symbol
_atom_type_description
_atom_type_scat_dispersion_real
_atom_type_scat_dispersion_imag
_atom_type_scat_source
C C 0.0033 0.0016 'International Tables Vol C Tables 4.2.6.8 and 6.1.1.4'
H H 0.0000 0.0000 'International Tables Vol C Tables 4.2.6.8 and 6.1.1.4'
N N 0.0061 0.0033 'International Tables Vol C Tables 4.2.6.8 and 6.1.1.4'
O O 0.0106 0.0060 'International Tables Vol C Tables 4.2.6.8 and 6.1.1.4'
P P 0.1023 0.0942 'International Tables Vol C Tables 4.2.6.8 and 6.1.1.4'
S S 0.1246 0.1234 'International Tables Vol C Tables 4.2.6.8 and 6.1.1.4'
Pd Pd -0.9988 1.0072 'International Tables Vol C Tables 4.2.6.8 and 6.1.1.4'

loop_
_geom_angle_atom_site_label_1
_geom_angle_atom_site_label_2
_geom_angle_atom_site_label_3
_geom_angle
C40 Pd1 N1 162.23(12)
C40 Pd1 P2 90.17(9)
N1 Pd1 P2 98.62(7)
C40 Pd1 P1 90.86(8)
N1 Pd1 P1 91.03(7)
P2 Pd1 P1 143.93(3)
O2 S1 O3 117.82(14)
O2 S1 N1 112.84(14)
O3 S1 N1 107.62(14)
O2 S1 C47 105.46(15)
O3 S1 C47 104.81(14)
N1 S1 C47 107.53(14)
C1 P1 C7 107.08(14)
C1 P1 C13 101.80(14)
C7 P1 C13 101.71(14)
C1 P1 Pd1 111.67(10)
C7 P1 Pd1 122.52(10)
C13 P1 Pd1 109.74(10)
C28 P2 C34 102.80(13)
C28 P2 C27 102.97(14)
C34 P2 C27 103.78(14)
C28 P2 Pd1 113.04(10)
C34 P2 Pd1 122.94(10)
C27 P2 Pd1 109.23(10)
C18 O1 C22 118.0(2)
C46 N1 S1 117.7(2)
C46 N1 Pd1 130.8(2)
S1 N1 Pd1 111.06(14)
C2 C1 C6 118.7(3)
C2 C1 P1 120.6(2)
C6 C1 P1 120.3(2)
C3 C2 C1 120.1(3)
C2 C3 C4 120.7(3)
C5 C4 C3 119.6(3)
C6 C5 C4 119.9(3)
C5 C6 C1 120.9(3)
C12 C7 C8 118.2(3)
C12 C7 P1 116.9(2)
C8 C7 P1 124.9(2)
C9 C8 C7 120.5(3)
C10 C9 C8 120.1(3)
C9 C10 C11 119.9(3)
C12 C11 C10 120.3(3)
C11 C12 C7 120.9(3)
C18 C13 C14 117.3(3)
C18 C13 P1 122.9(2)
C14 C13 P1 119.8(2)
C15 C14 C13 121.3(3)
C14 C15 C16 119.6(3)
C15 C16 C17 121.5(3)
C18 C17 C16 117.3(3)
C18 C17 C19 121.9(3)
C16 C17 C19 120.8(3)
O1 C18 C17 120.9(3)
O1 C18 C13 116.4(3)
C17 C18 C13 122.6(3)
C23 C19 C17 109.9(2)
C23 C19 C21 109.2(3)
C17 C19 C21 109.3(3)
C23 C19 C20 110.6(3)
C17 C19 C20 108.8(3)
C21 C19 C20 109.1(3)
C23 C22 O1 120.2(3)
C23 C22 C27 123.9(3)
O1 C22 C27 115.9(3)
C22 C23 C24 116.3(3)
C22 C23 C19 122.8(3)
C24 C23 C19 120.9(3)
C25 C24 C23 122.0(3)
C26 C25 C24 119.8(3)
C25 C26 C27 121.5(3)
C26 C27 C22 116.4(3)
C26 C27 P2 120.2(2)
C22 C27 P2 123.4(2)
C33 C28 C29 118.2(3)
C33 C28 P2 119.9(2)
C29 C28 P2 121.8(2)
C30 C29 C28 120.7(3)
C29 C30 C31 120.6(3)
C30 C31 C32 119.3(3)
C33 C32 C31 120.2(3)
C32 C33 C28 121.0(3)
C39 C34 C35 118.4(3)
C39 C34 P2 122.2(2)
C35 C34 P2 119.3(2)
C36 C35 C34 120.0(3)
C37 C36 C35 121.0(3)
C36 C37 C38 119.6(3)
C37 C38 C39 119.8(3)
C38 C39 C34 121.1(3)
C45 C40 C41 116.7(3)
C45 C40 Pd1 133.7(2)
C41 C40 Pd1 109.6(3)
C42 C41 C40 121.4(3)
C43 C42 C41 119.8(3)
C42 C43 C44 119.1(3)
C43 C44 C45 117.6(3)
C40 C45 C44 125.1(3)
C48 C47 C52 118.8(3)
C48 C47 S1 121.0(3)
C52 C47 S1 119.9(2)
C47 C48 C49 120.5(3)
C48 C49 C50 121.2(3)
C49 C50 C51 118.1(3)
C49 C50 C53 121.1(3)
C51 C50 C53 120.8(3)
C52 C51 C50 121.4(3)
C51 C52 C47 119.9(3)
C54 O4 C57 109.3(3)
C55' C54 O4 110.3(5)
C55' C54 C55 35.7(4)
O4 C54 C55 106.2(4)
C54 C55 C56 104.6(5)
C54 C55' C56 103.4(5)
C57 C56 C55 100.8(4)
C57 C56 C55' 103.8(4)
C55 C56 C55' 32.9(3)
O4 C57 C56 107.2(3)

loop_
_geom_bond_atom_site_label_1
_geom_bond_atom_site_label_2
_geom_bond_distance
Pd1 C40 2.022(3)
Pd1 N1 2.139(3)
Pd1 P2 2.3159(9)
Pd1 P1 2.3350(9)
S1 O2 1.446(2)
S1 O3 1.450(2)
S1 N1 1.565(3)
S1 C47 1.774(3)
P1 C1 1.829(3)
P1 C7 1.829(3)
P1 C13 1.829(3)
P2 C28 1.816(3)
P2 C34 1.832(3)
P2 C27 1.839(3)
O1 C18 1.388(3)
O1 C22 1.397(3)
N1 C46 1.472(4)
C1 C2 1.395(4)
C1 C6 1.394(4)
C2 C3 1.375(4)
C3 C4 1.387(5)
C4 C5 1.383(5)
C5 C6 1.378(4)
C7 C12 1.399(4)
C7 C8 1.399(4)
C8 C9 1.389(4)
C9 C10 1.377(5)
C10 C11 1.385(5)
C11 C12 1.375(4)
C13 C18 1.399(4)
C13 C14 1.397(4)
C14 C15 1.377(4)
C15 C16 1.380(4)
C16 C17 1.398(4)
C17 C18 1.388(4)
C17 C19 1.528(4)
C19 C23 1.523(4)
C19 C21 1.536(5)
C19 C20 1.553(4)
C22 C23 1.386(4)
C22 C27 1.415(4)
C23 C24 1.393(4)
C24 C25 1.386(4)
C25 C26 1.378(4)
C26 C27 1.392(4)
C28 C33 1.395(4)
C28 C29 1.397(4)
C29 C30 1.381(4)
C30 C31 1.380(4)
C31 C32 1.393(4)
C32 C33 1.377(4)
C34 C39 1.389(4)
C34 C35 1.396(4)
C35 C36 1.387(4)
C36 C37 1.375(4)
C37 C38 1.379(4)
C38 C39 1.388(4)
C40 C45 1.307(4)
C40 C41 1.407(4)
C41 C42 1.383(5)
C42 C43 1.387(5)
C43 C44 1.388(5)
C44 C45 1.407(4)
C47 C48 1.386(4)
C47 C52 1.402(4)
C48 C49 1.388(4)
C49 C50 1.388(5)
C50 C51 1.388(5)
C50 C53 1.499(4)
C51 C52 1.389(4)
O4 C54 1.411(5)
O4 C57 1.418(4)
C54 C55' 1.404(8)
C54 C55 1.439(8)
C55 C56 1.508(8)
C55' C56 1.565(8)
C56 C57 1.499(5)
